data_2100343
loop_
_publ_author_name
'Hao, Xiang'
'Parkin, Sean'
'Brock, Carolyn Pratt'

_publ_section_title
;
 The unusual phases of anhydrous and hydrated pinacol
;
_journal_coeditor_code WS5034
_journal_issue 6
_journal_name_full 'Acta Crystallographica Section B'
_journal_page_first 689
_journal_page_last 699
_journal_paper_doi 10.1107/S0108768105031356
_journal_volume 61
_journal_year 2005
_chemical_formula_moiety 'C6 H14 O2, 6(H2 O)'
_chemical_formula_sum 'C6 H26 O8'
_chemical_formula_weight 226.27
_chemical_melting_point 318.6
_chemical_name_common 'pinacol hexahydrate'
_chemical_name_systematic
;
2,3-dimethyl-2,3-butanediol hexahydrate
;
_space_group_IT_number 58
_symmetry_cell_setting orthorhombic
_symmetry_space_group_name_Hall '-P 2 2n'
_symmetry_space_group_name_H-M 'P n n m'
_atom_sites_solution_hydrogens geom
_atom_sites_solution_primary direct
_atom_sites_solution_secondary difmap
_audit_creation_method SHELXL-97
_cell_angle_alpha 90.00
_cell_angle_beta 90.00
_cell_angle_gamma 90.00
_cell_formula_units_Z 2
_cell_length_a 6.308(2)
_cell_length_b 6.321(2)
_cell_length_c 15.759(3)
_cell_measurement_reflns_used 1360
_cell_measurement_temperature 90.0(2)
_cell_measurement_theta_max 27.48
_cell_measurement_theta_min 1.00
_cell_volume 628.4(3)
_computing_cell_refinement 'SCALEPACK (Otwinowski & Minor, 1997)'
_computing_data_collection 'COLLECT (Nonius, 1998)'
_computing_data_reduction 'DENZO-SMN (Otwinowski & Minor, 1997)'
_computing_molecular_graphics 'XP in Siemens SHELXTL (Sheldrick, 1994)'
_computing_publication_material
;
SHELX97-2 (Sheldrick, 1997) and local procedures
;
_computing_structure_refinement 'SHELXL-97 (Sheldrick, 1997)'
_computing_structure_solution 'SHELXS-97 (Sheldrick, 1990)'
_diffrn_ambient_temperature 90.0(2)
_diffrn_detector_area_resol_mean 18
_diffrn_measured_fraction_theta_full 0.977
_diffrn_measured_fraction_theta_max 0.977
_diffrn_measurement_device_type 'Nonius KappaCCD diffractometer'
_diffrn_measurement_method '\w scans at fixed \c = 55\%'
_diffrn_radiation_monochromator graphite
_diffrn_radiation_source 'fine-focus sealed tube'
_diffrn_radiation_type MoK\a
_diffrn_radiation_wavelength 0.71073
_diffrn_reflns_av_R_equivalents 0.0390
_diffrn_reflns_av_sigmaI/netI 0.0334
_diffrn_reflns_limit_h_max 8
_diffrn_reflns_limit_h_min -8
_diffrn_reflns_limit_k_max 7
_diffrn_reflns_limit_k_min -7
_diffrn_reflns_limit_l_max 16
_diffrn_reflns_limit_l_min -20
_diffrn_reflns_number 3531
_diffrn_reflns_theta_full 27.47
_diffrn_reflns_theta_max 27.47
_diffrn_reflns_theta_min 1.29
_diffrn_standards_decay_% <1
_exptl_absorpt_coefficient_mu 0.110
_exptl_absorpt_correction_T_max 0.984
_exptl_absorpt_correction_T_min 0.978
_exptl_absorpt_correction_type multi-scan
_exptl_absorpt_process_details 'SCALEPACK (Otwinowski & Minor, 1997)'
_exptl_crystal_colour colorless
_exptl_crystal_density_diffrn 1.196
_exptl_crystal_density_method 'not measured'
_exptl_crystal_description block
_exptl_crystal_F_000 252
_exptl_crystal_size_max 0.20
_exptl_crystal_size_mid 0.20
_exptl_crystal_size_min 0.15
_refine_diff_density_max 0.276
_refine_diff_density_min -0.140
_refine_ls_extinction_method none
_refine_ls_goodness_of_fit_ref 1.033
_refine_ls_hydrogen_treatment mixed
_refine_ls_matrix_type full
_refine_ls_number_parameters 87
_refine_ls_number_reflns 734
_refine_ls_number_restraints 103
_refine_ls_restrained_S_all 1.040
_refine_ls_R_factor_all 0.0524
_refine_ls_R_factor_gt 0.0363
_refine_ls_shift/su_max 0.000
_refine_ls_shift/su_mean 0.000
_refine_ls_structure_factor_coef Fsqd
_refine_ls_weighting_details 'calc w=1/[\s^2^(Fo^2^)+(0.0432P)^2^+0.1463P] where P=(Fo^2^+2Fc^2^)/3'
_refine_ls_weighting_scheme calc
_refine_ls_wR_factor_gt 0.0859
_refine_ls_wR_factor_ref 0.0941
_reflns_number_gt 559
_reflns_number_total 734
_reflns_threshold_expression >2\s(I)
_cod_data_source_file ws5034.cif
_cod_data_source_block k03226o
_cod_original_sg_symbol_H-M Pnnm
_cod_database_code 2100343
_cod_database_fobs_code 2100343

loop_
_symmetry_equiv_pos_as_xyz
'x, y, z'
'-x, -y, z'
'-x+1/2, y+1/2, -z+1/2'
'x+1/2, -y+1/2, -z+1/2'
'-x, -y, -z'
'x, y, -z'
'x-1/2, -y-1/2, z-1/2'
'-x-1/2, y-1/2, z-1/2'

loop_
_atom_site_label
_atom_site_fract_x
_atom_site_fract_y
_atom_site_fract_z
_atom_site_U_iso_or_equiv
_atom_site_adp_type
_atom_site_calc_flag
_atom_site_refinement_flags
_atom_site_occupancy
_atom_site_disorder_assembly
_atom_site_disorder_group
_atom_site_type_symbol
C1 0.3792(12) 0.5259(13) 0.5000 0.0216(15) Uani d SPDU 0.428(4) . 1 C
C2 0.3069(18) 0.678(2) 0.4327(6) 0.041(2) Uani d PDU 0.428(4) . 1 C
H2A 0.1557 0.7082 0.4403 0.062 Uiso calc PR 0.428(4) . 1 H
H2B 0.3297 0.6151 0.3765 0.062 Uiso calc PR 0.428(4) . 1 H
H2C 0.3881 0.8097 0.4372 0.062 Uiso calc PR 0.428(4) . 1 H
O1 0.2599(15) 0.3322(14) 0.5000 0.0257(17) Uani d SPDU 0.428(4) . 1 O
H1O 0.26(3) 0.27(2) 0.463(4) 0.039 Uiso d PD 0.2140(19) . 1 H
C1' 0.5260(10) 0.3828(10) 0.5000 0.0261(13) Uani d SPDU 0.572(4) . 2 C
C2' 0.6451(13) 0.3393(17) 0.4141(4) 0.0407(16) Uani d PDU 0.572(4) . 2 C
H2'1 0.5571 0.3871 0.3666 0.061 Uiso calc PR 0.572(4) . 2 H
H2'2 0.6726 0.1874 0.4085 0.061 Uiso calc PR 0.572(4) . 2 H
H2'3 0.7799 0.4164 0.4137 0.061 Uiso calc PR 0.572(4) . 2 H
O1' 0.3309(10) 0.2651(12) 0.5000 0.0277(14) Uani d SPDU 0.572(4) . 2 O
H1O' 0.277(13) 0.246(16) 0.461(3) 0.042 Uiso d PD 0.2860(19) . 2 H
O2 0.1568(3) 0.1567(3) 0.34129(5) 0.0256(3) Uani d D 1 . . O
H2W1 0.064(6) 0.066(6) 0.3459(13) 0.038 Uiso d PD 0.50 . . H
H2W2 0.195(6) 0.194(6) 0.3886(9) 0.038 Uiso d PD 0.50 . . H
H2W3 0.109(7) 0.258(4) 0.316(3) 0.038 Uiso d PD 0.50 . . H
H2W4 0.257(4) 0.107(7) 0.315(3) 0.038 Uiso d PD 0.50 . . H
O3 0.0000 0.5000 0.2506(2) 0.0259(3) Uani d SD 1 . . O
H3W1 0.051(4) 0.396(5) 0.277(3) 0.039 Uiso d PD 0.50 . . H
H3W2 0.102(5) 0.549(5) 0.223(3) 0.039 Uiso d PD 0.50 . . H

loop_
_atom_site_aniso_label
_atom_site_aniso_U_11
_atom_site_aniso_U_22
_atom_site_aniso_U_33
_atom_site_aniso_U_12
_atom_site_aniso_U_13
_atom_site_aniso_U_23
C1 0.017(3) 0.025(4) 0.022(3) -0.001(3) 0.000 0.000
C2 0.040(5) 0.041(4) 0.043(4) 0.012(3) 0.003(3) 0.018(3)
O1 0.026(4) 0.026(3) 0.025(4) -0.007(3) 0.000 0.000
C1' 0.024(3) 0.033(3) 0.021(2) -0.001(2) 0.000 0.000
C2' 0.032(3) 0.051(4) 0.039(3) 0.006(3) 0.012(3) -0.016(3)
O1' 0.029(3) 0.030(3) 0.024(3) -0.006(2) 0.000 0.000
O2 0.0308(10) 0.0296(11) 0.0164(4) -0.0008(4) -0.0001(7) -0.0003(7)
O3 0.0320(14) 0.0285(15) 0.0171(6) 0.0006(14) 0.000 0.000

loop_
_atom_type_symbol
_atom_type_description
_atom_type_scat_dispersion_real
_atom_type_scat_dispersion_imag
_atom_type_scat_source
C C 0.0033 0.0016 'International Tables Vol C Tables 4.2.6.8 and 6.1.1.4'
H H 0.0000 0.0000 'International Tables Vol C Tables 4.2.6.8 and 6.1.1.4'
O O 0.0106 0.0060 'International Tables Vol C Tables 4.2.6.8 and 6.1.1.4'

loop_
_geom_angle_atom_site_label_1
_geom_angle_atom_site_label_2
_geom_angle_atom_site_label_3
_geom_angle_site_symmetry_1
_geom_angle_site_symmetry_3
_geom_angle
_geom_angle_publ_flag
O1 C1 C2 . . 112.7(8) no
O1 C1 C2 . 6_556 112.7(8) no
C2 C1 C2 . 6_556 89.9(9) no
O1 C1 C1 . 5_666 109.4(8) no
C2 C1 C1 . 5_666 115.5(7) no
C2 C1 C1 6_556 5_666 115.5(7) no
C1 O1 H1O . . 120(3) no
C1 O1 H1O' . . 119(3) no
O1' C1' C1' . 5_666 108.7(7) no
O1' C1' C2' . . 108.6(5) no
C1' C1' C2' 5_666 . 105.9(5) no
O1' C1' C2' . 6_556 108.6(5) no
C1' C1' C2' 5_666 6_556 105.9(5) no
C2' C1' C2' . 6_556 118.8(6) no
C1' C2' H2'1 . . 109.5 no
C1' C2' H2'2 . . 109.5 no
H2'1 C2' H2'2 . . 109.5 no
C1' C2' H2'3 . . 109.5 no
H2'1 C2' H2'3 . . 109.5 no
H2'2 C2' H2'3 . . 109.5 no
C1' O1' H1O . . 121(3) no
C1' O1' H1O' . . 120(3) no
H2W1 O2 H2W2 . . 109.0(8) no
H2W1 O2 H2W3 . . 109.1(8) no
H2W2 O2 H2W3 . . 109.7(8) no
H2W1 O2 H2W4 . . 109.2(8) no
H2W2 O2 H2W4 . . 109.8(8) no
H2W3 O2 H2W4 . . 110.1(8) no
H3W1 O3 H3W2 . . 104.5(9) no

loop_
_geom_bond_atom_site_label_1
_geom_bond_atom_site_label_2
_geom_bond_site_symmetry_2
_geom_bond_distance
_geom_bond_publ_flag
C1 O1 . 1.437(10) no
C1 C2 . 1.503(10) no
C1 C2 6_556 1.503(10) no
C1 C1 5_666 1.559(15) no
C2 H2A . 0.9800 no
C2 H2B . 0.9800 no
C2 H2C . 0.9800 no
O1 H1O . 0.72(5) no
O1 H1O' . 0.83(9) no
C1' O1' . 1.438(8) no
C1' C1' 5_666 1.517(13) no
C1' C2' . 1.572(7) no
C1' C2' 6_556 1.572(7) no
C2' H2'1 . 0.9800 no
C2' H2'2 . 0.9800 no
C2' H2'3 . 0.9800 no
O1' H1O . 0.74(15) no
O1' H1O' . 0.72(5) no
O2 H2W1 . 0.821(13) no
O2 H2W2 . 0.817(12) no
O2 H2W3 . 0.816(12) no
O2 H2W4 . 0.816(12) no
O3 H3W1 . 0.838(13) no
O3 H3W2 . 0.838(13) no
